data_1553626
loop_
_publ_author_name
'Mao, Wenbin'
'Zhu, Chen'

_publ_section_title
;
 Efficient synthesis of multiply substituted butenolides from keto acids
 and terminal alkynes promoted by combined acids
;
_journal_issue 6
_journal_name_full 'Organic Chemistry Frontiers'
_journal_page_first 1029
_journal_paper_doi 10.1039/C6QO00820H
_journal_volume 4
_journal_year 2017
_chemical_formula_sum 'C25 H20 O4'
_chemical_formula_weight 384.41
_space_group_IT_number 14
_space_group_name_Hall '-P 2ybc'
_space_group_name_H-M_alt 'P 1 21/c 1'
_symmetry_cell_setting monoclinic
_symmetry_space_group_name_H-M 'P 1 21/c 1'
_atom_sites_solution_hydrogens geom
_atom_sites_solution_primary direct
_atom_sites_solution_secondary difmap
_audit_creation_method SHELXL-97
_audit_update_record
;
2016-12-05 deposited with the CCDC.
2017-02-14 downloaded from the CCDC.
;
_cell_angle_alpha 90.00
_cell_angle_beta 106.1670(10)
_cell_angle_gamma 90.00
_cell_formula_units_Z 4
_cell_length_a 11.9761(3)
_cell_length_b 15.4866(4)
_cell_length_c 11.0055(3)
_cell_measurement_reflns_used 4136
_cell_measurement_temperature 296(2)
_cell_measurement_theta_max 20.97
_cell_measurement_theta_min 2.21
_cell_volume 1960.46(9)
_computing_cell_refinement 'Bruker SAINT'
_computing_data_collection 'Bruker APEX2'
_computing_data_reduction 'Bruker SAINT'
_computing_molecular_graphics 'Bruker SHELXTL'
_computing_publication_material 'Bruker SHELXTL'
_computing_structure_refinement 'SHELXL-97 (Sheldrick, 1997)'
_computing_structure_solution 'SHELXS-97 (Sheldrick, 1990)'
_diffrn_ambient_temperature 296(2)
_diffrn_measured_fraction_theta_full 0.988
_diffrn_measured_fraction_theta_max 0.988
_diffrn_measurement_device_type 'Bruker APEX-II CCD'
_diffrn_measurement_method '\f and \w scans'
_diffrn_radiation_monochromator graphite
_diffrn_radiation_source 'fine-focus sealed tube'
_diffrn_radiation_type MoK\a
_diffrn_radiation_wavelength 0.71073
_diffrn_reflns_av_R_equivalents 0.0380
_diffrn_reflns_av_sigmaI/netI 0.0357
_diffrn_reflns_limit_h_max 15
_diffrn_reflns_limit_h_min -15
_diffrn_reflns_limit_k_max 19
_diffrn_reflns_limit_k_min -20
_diffrn_reflns_limit_l_max 14
_diffrn_reflns_limit_l_min -13
_diffrn_reflns_number 25539
_diffrn_reflns_theta_full 28.24
_diffrn_reflns_theta_max 28.24
_diffrn_reflns_theta_min 2.21
_diffrn_standards_number 0
_exptl_absorpt_coefficient_mu 0.088
_exptl_absorpt_correction_T_max 0.7457
_exptl_absorpt_correction_T_min 0.6978
_exptl_absorpt_correction_type multi-scan
_exptl_crystal_colour colorless
_exptl_crystal_density_diffrn 1.302
_exptl_crystal_density_method 'not measured'
_exptl_crystal_description block
_exptl_crystal_F_000 808
_exptl_crystal_recrystallization_method 'Re-crystallisation from solvent'
_exptl_crystal_size_max 0.32
_exptl_crystal_size_mid 0.28
_exptl_crystal_size_min 0.2
_refine_diff_density_max 0.130
_refine_diff_density_min -0.146
_refine_diff_density_rms 0.031
_refine_ls_extinction_method none
_refine_ls_goodness_of_fit_ref 1.066
_refine_ls_hydrogen_treatment mixed
_refine_ls_matrix_type full
_refine_ls_number_parameters 263
_refine_ls_number_reflns 4789
_refine_ls_number_restraints 174
_refine_ls_restrained_S_all 1.046
_refine_ls_R_factor_all 0.0815
_refine_ls_R_factor_gt 0.0435
_refine_ls_shift/su_max 0.000
_refine_ls_shift/su_mean 0.000
_refine_ls_structure_factor_coef Fsqd
_refine_ls_weighting_details 'calc w=1/[\s^2^(Fo^2^)+(0.0683P)^2^+0.0222P] where P=(Fo^2^+2Fc^2^)/3'
_refine_ls_weighting_scheme calc
_refine_ls_wR_factor_gt 0.1177
_refine_ls_wR_factor_ref 0.1338
_reflns_number_gt 2845
_reflns_number_total 4789
_reflns_threshold_expression >2sigma(I)
_cod_data_source_file c6qo00820h2.cif
_cod_data_source_block 20150611_m146_0ma
_cod_depositor_comments
;
The following automatic conversions were performed:

data item '_symmetry_cell_setting' value 'Monoclinic' was changed to
'monoclinic' in accordance with the
/home/saulius/struct/COD-crude-data/automatic-downloads/DataCite-retrospective/RSC/depositions/lib/dictionaries/cif_core.dic
dictionary named 'cif_core.dic' version 2.4.2 last updated on
2011-04-26.

Automatic conversion script
Id: cif_fix_values 6909 2019-04-08 15:41:33Z antanas 
;
_cod_original_sg_symbol_H-M P2(1)/c
_cod_database_code 1553626

loop_
_symmetry_equiv_pos_as_xyz
'x, y, z'
'-x, y+1/2, -z+1/2'
'-x, -y, -z'
'x, -y-1/2, z-1/2'

loop_
_atom_site_label
_atom_site_type_symbol
_atom_site_fract_x
_atom_site_fract_y
_atom_site_fract_z
_atom_site_U_iso_or_equiv
_atom_site_adp_type
_atom_site_occupancy
_atom_site_symmetry_multiplicity
_atom_site_calc_flag
_atom_site_refinement_flags
C25 C 0.6385(2) 0.13482(16) -0.1893(2) 0.1210(9) Uani 1 1 d U
H25A H 0.6664 0.0873 -0.1329 0.181 Uiso 1 1 calc R
H25B H 0.6997 0.1552 -0.2227 0.181 Uiso 1 1 calc R
H25C H 0.5740 0.1161 -0.2574 0.181 Uiso 1 1 calc R
O4 O 0.60222(10) 0.20259(9) -0.12228(12) 0.0926(4) Uani 1 1 d U
C21 C 0.49611(13) 0.24977(11) 0.01264(14) 0.0658(4) Uani 1 1 d U
H21 H 0.5379 0.3011 0.0216 0.079 Uiso 1 1 calc R
C20 C 0.41296(12) 0.23844(9) 0.07609(13) 0.0567(4) Uani 1 1 d U
H20 H 0.3998 0.2823 0.1281 0.068 Uiso 1 1 calc R
C24 C 0.37041(13) 0.09931(10) -0.01544(14) 0.0611(4) Uani 1 1 d U
H24 H 0.3276 0.0484 -0.0268 0.073 Uiso 1 1 calc R
C23 C 0.45484(14) 0.11017(11) -0.07824(15) 0.0688(4) Uani 1 1 d U
H23 H 0.4689 0.0664 -0.1300 0.083 Uiso 1 1 calc R
O2 O 0.10764(8) 0.08795(5) 0.19059(8) 0.0513(3) Uani 1 1 d U
O3 O 0.16202(9) 0.01922(6) 0.03896(10) 0.0661(3) Uani 1 1 d U
O1 O 0.33150(11) 0.05890(8) 0.39805(12) 0.0887(4) Uani 1 1 d U
C14 C 0.04589(14) 0.30284(10) 0.30542(15) 0.0656(4) Uani 1 1 d U
H14 H 0.1058 0.3090 0.3797 0.079 Uiso 1 1 calc R
C15 C -0.03879(16) 0.36590(11) 0.27247(18) 0.0777(5) Uani 1 1 d U
H15 H -0.0366 0.4132 0.3251 0.093 Uiso 1 1 calc R
C16 C -0.12522(16) 0.35849(12) 0.16291(19) 0.0803(5) Uani 1 1 d U
H16 H -0.1824 0.4008 0.1402 0.096 Uiso 1 1 calc R
C17 C -0.12796(16) 0.28894(14) 0.08630(18) 0.0900(6) Uani 1 1 d U
H17 H -0.1864 0.2847 0.0105 0.108 Uiso 1 1 calc R
C18 C -0.04446(14) 0.22413(12) 0.11990(15) 0.0725(5) Uani 1 1 d U
H18 H -0.0481 0.1763 0.0678 0.087 Uiso 1 1 calc R
C22 C 0.51754(12) 0.18498(11) -0.06435(14) 0.0644(4) Uani 1 1 d U
C19 C 0.34805(11) 0.16247(9) 0.06395(12) 0.0461(3) Uani 1 1 d U
C11 C 0.26154(11) 0.15082(8) 0.13403(12) 0.0446(3) Uani 1 1 d U
C10 C 0.24356(10) 0.19724(8) 0.22900(12) 0.0458(3) Uani 1 1 d U
H10 H 0.2889 0.2440 0.2663 0.055 Uiso 1 1 calc R
C9 C 0.14127(11) 0.16448(8) 0.26783(12) 0.0462(3) Uani 1 1 d U
C8 C 0.16218(12) 0.13572(9) 0.40513(12) 0.0522(3) Uani 1 1 d U
H8A H 0.1804 0.1864 0.4588 0.063 Uiso 1 1 calc R
H8B H 0.0904 0.1117 0.4148 0.063 Uiso 1 1 calc R
C7 C 0.25798(12) 0.06996(9) 0.45253(13) 0.0534(4) Uani 1 1 d U
C6 C 0.26037(13) 0.01873(8) 0.56750(12) 0.0522(4) Uani 1 1 d U
C5 C 0.35345(14) -0.03759(10) 0.61356(15) 0.0660(4) Uani 1 1 d U
H5 H 0.4140 -0.0395 0.5760 0.079 Uiso 1 1 calc R
C4 C 0.35538(18) -0.09041(11) 0.71496(17) 0.0833(6) Uani 1 1 d U
H4 H 0.4172 -0.1283 0.7451 0.100 Uiso 1 1 calc R
C3 C 0.2669(2) -0.08763(13) 0.77190(17) 0.0889(6) Uani 1 1 d U
H3 H 0.2688 -0.1240 0.8397 0.107 Uiso 1 1 calc R
C12 C 0.17634(12) 0.07870(9) 0.11150(13) 0.0487(3) Uani 1 1 d U
C2 C 0.17623(18) -0.03179(12) 0.72954(16) 0.0818(5) Uani 1 1 d U
H2 H 0.1168 -0.0297 0.7688 0.098 Uiso 1 1 calc R
C1 C 0.17315(15) 0.02175(10) 0.62768(14) 0.0662(4) Uani 1 1 d U
H1 H 0.1117 0.0602 0.5994 0.079 Uiso 1 1 calc R
C13 C 0.04359(11) 0.23126(9) 0.23089(12) 0.0478(3) Uani 1 1 d U

loop_
_atom_site_aniso_label
_atom_site_aniso_U_11
_atom_site_aniso_U_22
_atom_site_aniso_U_33
_atom_site_aniso_U_23
_atom_site_aniso_U_13
_atom_site_aniso_U_12
C25 0.1165(18) 0.148(2) 0.1311(19) 0.0467(16) 0.0888(16) 0.0597(16)
O4 0.0712(7) 0.1266(11) 0.0962(9) 0.0238(8) 0.0500(7) 0.0088(7)
C21 0.0566(9) 0.0771(10) 0.0663(9) 0.0088(8) 0.0213(8) -0.0095(8)
C20 0.0533(8) 0.0635(9) 0.0544(8) 0.0010(7) 0.0166(7) -0.0035(7)
C24 0.0690(9) 0.0591(9) 0.0620(9) 0.0003(7) 0.0294(8) 0.0025(7)
C23 0.0778(11) 0.0730(11) 0.0655(10) 0.0051(8) 0.0365(9) 0.0169(9)
O2 0.0510(5) 0.0507(5) 0.0553(6) -0.0048(4) 0.0198(4) -0.0057(4)
O3 0.0751(7) 0.0578(6) 0.0693(7) -0.0192(5) 0.0265(6) -0.0115(5)
O1 0.0820(8) 0.1063(9) 0.0916(8) 0.0386(7) 0.0472(7) 0.0445(7)
C14 0.0683(10) 0.0578(9) 0.0668(10) 0.0004(8) 0.0122(8) 0.0139(7)
C15 0.0854(12) 0.0637(10) 0.0897(13) 0.0126(9) 0.0337(11) 0.0251(9)
C16 0.0731(12) 0.0847(13) 0.0931(14) 0.0371(11) 0.0399(11) 0.0329(10)
C17 0.0646(11) 0.1234(17) 0.0732(12) 0.0273(12) 0.0048(9) 0.0245(11)
C18 0.0641(10) 0.0885(12) 0.0588(9) 0.0010(8) 0.0072(8) 0.0140(9)
C22 0.0514(8) 0.0865(12) 0.0602(9) 0.0221(9) 0.0234(7) 0.0141(8)
C19 0.0427(7) 0.0515(8) 0.0445(7) 0.0044(6) 0.0127(6) 0.0039(6)
C11 0.0427(7) 0.0454(7) 0.0444(7) 0.0032(6) 0.0098(6) 0.0031(6)
C10 0.0420(7) 0.0454(7) 0.0482(7) -0.0015(6) 0.0097(6) -0.0012(5)
C9 0.0466(7) 0.0451(7) 0.0466(7) -0.0039(6) 0.0128(6) 0.0006(6)
C8 0.0547(8) 0.0548(8) 0.0490(8) 0.0052(6) 0.0177(6) 0.0082(6)
C7 0.0549(8) 0.0537(8) 0.0524(8) 0.0011(6) 0.0162(7) 0.0076(6)
C6 0.0612(9) 0.0472(8) 0.0436(7) -0.0039(6) 0.0068(6) 0.0037(6)
C5 0.0720(10) 0.0618(9) 0.0574(9) 0.0010(8) 0.0066(8) 0.0139(8)
C4 0.0971(14) 0.0738(11) 0.0655(11) 0.0159(9) 0.0003(10) 0.0222(10)
C3 0.1122(16) 0.0888(13) 0.0597(11) 0.0236(9) 0.0139(11) 0.0057(12)
C12 0.0497(8) 0.0483(8) 0.0478(8) -0.0008(6) 0.0132(6) 0.0018(6)
C2 0.0923(13) 0.0987(14) 0.0557(10) 0.0162(9) 0.0227(9) 0.0030(11)
C1 0.0742(11) 0.0722(10) 0.0512(9) 0.0064(7) 0.0159(8) 0.0106(8)
C13 0.0440(7) 0.0543(8) 0.0475(7) 0.0090(6) 0.0170(6) 0.0028(6)

loop_
_atom_type_symbol
_atom_type_description
_atom_type_scat_dispersion_real
_atom_type_scat_dispersion_imag
_atom_type_scat_source
C C 0.0033 0.0016 'International Tables Vol C Tables 4.2.6.8 and 6.1.1.4'
H H 0.0000 0.0000 'International Tables Vol C Tables 4.2.6.8 and 6.1.1.4'
O O 0.0106 0.0060 'International Tables Vol C Tables 4.2.6.8 and 6.1.1.4'

loop_
_geom_angle_atom_site_label_1
_geom_angle_atom_site_label_2
_geom_angle_atom_site_label_3
_geom_angle
O4 C25 H25A 109.5
O4 C25 H25B 109.5
H25A C25 H25B 109.5
O4 C25 H25C 109.5
H25A C25 H25C 109.5
H25B C25 H25C 109.5
C22 O4 C25 117.97(16)
C20 C21 C22 120.14(15)
C20 C21 H21 119.9
C22 C21 H21 119.9
C21 C20 C19 121.39(14)
C21 C20 H20 119.3
C19 C20 H20 119.3
C23 C24 C19 121.66(15)
C23 C24 H24 119.2
C19 C24 H24 119.2
C22 C23 C24 120.15(15)
C22 C23 H23 119.9
C24 C23 H23 119.9
C12 O2 C9 110.02(10)
C13 C14 C15 121.47(15)
C13 C14 H14 119.3
C15 C14 H14 119.3
C16 C15 C14 119.72(17)
C16 C15 H15 120.1
C14 C15 H15 120.1
C15 C16 C17 119.83(15)
C15 C16 H16 120.1
C17 C16 H16 120.1
C16 C17 C18 120.92(17)
C16 C17 H17 119.5
C18 C17 H17 119.5
C13 C18 C17 119.56(17)
C13 C18 H18 120.2
C17 C18 H18 120.2
C23 C22 O4 124.97(16)
C23 C22 C21 119.60(14)
O4 C22 C21 115.43(15)
C24 C19 C20 117.05(13)
C24 C19 C11 122.27(12)
C20 C19 C11 120.67(12)
C10 C11 C19 129.64(12)
C10 C11 C12 106.41(11)
C19 C11 C12 123.92(11)
C11 C10 C9 111.41(11)
C11 C10 H10 124.3
C9 C10 H10 124.3
O2 C9 C10 103.06(10)
O2 C9 C8 106.50(10)
C10 C9 C8 117.40(11)
O2 C9 C13 109.28(10)
C10 C9 C13 108.77(10)
C8 C9 C13 111.27(10)
C7 C8 C9 115.90(11)
C7 C8 H8A 108.3
C9 C8 H8A 108.3
C7 C8 H8B 108.3
C9 C8 H8B 108.3
H8A C8 H8B 107.4
O1 C7 C6 120.20(12)
O1 C7 C8 120.78(13)
C6 C7 C8 119.03(13)
C1 C6 C5 118.71(14)
C1 C6 C7 123.41(13)
C5 C6 C7 117.83(14)
C4 C5 C6 119.79(17)
C4 C5 H5 120.1
C6 C5 H5 120.1
C3 C4 C5 120.63(17)
C3 C4 H4 119.7
C5 C4 H4 119.7
C2 C3 C4 120.36(17)
C2 C3 H3 119.8
C4 C3 H3 119.8
O3 C12 O2 120.41(12)
O3 C12 C11 130.73(13)
O2 C12 C11 108.86(11)
C3 C2 C1 119.64(18)
C3 C2 H2 120.2
C1 C2 H2 120.2
C6 C1 C2 120.84(15)
C6 C1 H1 119.6
C2 C1 H1 119.6
C14 C13 C18 118.48(13)
C14 C13 C9 119.99(12)
C18 C13 C9 121.43(13)

loop_
_geom_bond_atom_site_label_1
_geom_bond_atom_site_label_2
_geom_bond_distance
C25 O4 1.418(2)
C25 H25A 0.9600
C25 H25B 0.9600
C25 H25C 0.9600
O4 C22 1.3672(17)
C21 C20 1.377(2)
C21 C22 1.383(2)
C21 H21 0.9300
C20 C19 1.3958(19)
C20 H20 0.9300
C24 C23 1.385(2)
C24 C19 1.3864(19)
C24 H24 0.9300
C23 C22 1.366(2)
C23 H23 0.9300
O2 C12 1.3617(16)
O2 C9 1.4488(15)
O3 C12 1.1996(15)
O1 C7 1.2075(16)
C14 C13 1.375(2)
C14 C15 1.382(2)
C14 H14 0.9300
C15 C16 1.358(3)
C15 H15 0.9300
C16 C17 1.362(3)
C16 H16 0.9300
C17 C18 1.392(2)
C17 H17 0.9300
C18 C13 1.378(2)
C18 H18 0.9300
C19 C11 1.4649(17)
C11 C10 1.3344(17)
C11 C12 1.4862(18)
C10 C9 1.4941(18)
C10 H10 0.9300
C9 C8 1.5276(18)
C9 C13 1.5292(18)
C8 C7 1.5141(19)
C8 H8A 0.9700
C8 H8B 0.9700
C7 C6 1.4870(19)
C6 C1 1.385(2)
C6 C5 1.395(2)
C5 C4 1.379(2)
C5 H5 0.9300
C4 C3 1.374(3)
C4 H4 0.9300
C3 C2 1.365(3)
C3 H3 0.9300
C2 C1 1.387(2)
C2 H2 0.9300
C1 H1 0.9300

loop_
_geom_torsion_atom_site_label_1
_geom_torsion_atom_site_label_2
_geom_torsion_atom_site_label_3
_geom_torsion_atom_site_label_4
_geom_torsion
C22 C21 C20 C19 -0.5(2)
C19 C24 C23 C22 -0.9(2)
C13 C14 C15 C16 -1.4(3)
C14 C15 C16 C17 0.1(3)
C15 C16 C17 C18 1.3(3)
C16 C17 C18 C13 -1.4(3)
C24 C23 C22 O4 -179.64(13)
C24 C23 C22 C21 -0.1(2)
C25 O4 C22 C23 -8.3(2)
C25 O4 C22 C21 172.08(16)
C20 C21 C22 C23 0.8(2)
C20 C21 C22 O4 -179.61(13)
C23 C24 C19 C20 1.2(2)
C23 C24 C19 C11 -178.07(13)
C21 C20 C19 C24 -0.5(2)
C21 C20 C19 C11 178.80(12)
C24 C19 C11 C10 167.07(14)
C20 C19 C11 C10 -12.1(2)
C24 C19 C11 C12 -10.8(2)
C20 C19 C11 C12 169.96(12)
C19 C11 C10 C9 177.10(12)
C12 C11 C10 C9 -4.73(14)
C12 O2 C9 C10 -2.87(12)
C12 O2 C9 C8 -127.03(11)
C12 O2 C9 C13 112.67(11)
C11 C10 C9 O2 4.83(13)
C11 C10 C9 C8 121.49(12)
C11 C10 C9 C13 -111.07(12)
O2 C9 C8 C7 61.47(14)
C10 C9 C8 C7 -53.31(16)
C13 C9 C8 C7 -179.53(11)
C9 C8 C7 O1 18.7(2)
C9 C8 C7 C6 -161.14(12)
O1 C7 C6 C1 -173.52(15)
C8 C7 C6 C1 6.4(2)
O1 C7 C6 C5 3.9(2)
C8 C7 C6 C5 -176.18(13)
C1 C6 C5 C4 1.8(2)
C7 C6 C5 C4 -175.82(14)
C6 C5 C4 C3 -0.6(3)
C5 C4 C3 C2 -0.7(3)
C9 O2 C12 O3 -179.62(12)
C9 O2 C12 C11 0.25(13)
C10 C11 C12 O3 -177.31(14)
C19 C11 C12 O3 1.0(2)
C10 C11 C12 O2 2.84(14)
C19 C11 C12 O2 -178.86(10)
C4 C3 C2 C1 0.6(3)
C5 C6 C1 C2 -1.8(2)
C7 C6 C1 C2 175.62(14)
C3 C2 C1 C6 0.6(3)
C15 C14 C13 C18 1.3(2)
C15 C14 C13 C9 177.71(14)
C17 C18 C13 C14 0.1(2)
C17 C18 C13 C9 -176.29(14)
O2 C9 C13 C14 168.41(12)
C10 C9 C13 C14 -79.76(15)
C8 C9 C13 C14 51.08(16)
O2 C9 C13 C18 -15.30(18)
C10 C9 C13 C18 96.53(15)
C8 C9 C13 C18 -132.63(14)
